data_2107097
loop_
_publ_author_name
'Matsuzaki, T.'
'Iitaka, Y.'

_publ_section_title
;
 The Crystal Structure of Calcium Sodium Hypophosphite, Ca Na (H2 P O2)3
;
_journal_name_full 'Acta Crystallographica B (24,1968-38,1982)'
_journal_page_first 1933
_journal_page_last 1938
_journal_volume 25
_journal_year 1969
_chemical_formula_sum 'Ca H6 Na O6 P3'
_chemical_name_systematic 'Ca Na (H2 P O2)3'
_space_group_IT_number 198
_symmetry_space_group_name_Hall 'P 2ac 2ab 3'
_symmetry_space_group_name_H-M 'P 21 3'
_cell_angle_alpha 90
_cell_angle_beta 90
_cell_angle_gamma 90
_cell_formula_units_Z 4
_cell_length_a 9.72
_cell_length_b 9.72
_cell_length_c 9.72
_cell_volume 918.330
_citation_journal_id_ASTM ACBCAR
_cod_data_source_file Matsuzaki_ACBCAR_1969_1140.cif
_cod_data_source_block H6Ca1Na1O6P3
_cod_original_cell_volume 918.3301
_cod_original_formula_sum 'H6 Ca1 Na1 O6 P3'
_cod_database_code 2107097

loop_
_symmetry_equiv_pos_as_xyz
x,y,z
-x+1/2,-y,z+1/2
x+1/2,-y+1/2,-z
-x,y+1/2,-z+1/2
z,x,y
-z+1/2,-x,y+1/2
z+1/2,-x+1/2,-y
-z,x+1/2,-y+1/2
y,z,x
y+1/2,-z+1/2,-x
-y,z+1/2,-x+1/2
-y+1/2,-z,x+1/2

loop_
_atom_site_label
_atom_site_type_symbol
_atom_site_fract_x
_atom_site_fract_y
_atom_site_fract_z
_atom_site_occupancy
_atom_site_U_iso_or_equiv
O1 O-2 0.3062 0.0637 0.6402 1 0.0
Na1 Na+1 0.6282 0.6282 0.6282 1 0.0
O2 O-2 0.2119 0.115 0.4001 1 0.0
Ca1 Ca+2 0.1727 0.1727 0.1727 1 0.0
P1 P+1 0.3011 0.155 0.5177 1 0.0
